data_4061427
_journal_name_full Organometallics
_journal_paper_doi 10.1021/om050098w
_journal_year 2005
_chemical_formula_moiety 'C26 H62 K2 O4 Si4'
_chemical_formula_sum 'C26 H62 K2 O4 Si4'
_chemical_formula_weight 629.32
_space_group_IT_number 14
_symmetry_cell_setting monoclinic
_symmetry_space_group_name_Hall '-P 2yn'
_symmetry_space_group_name_H-M 'P 1 21/n 1'
_cell_angle_alpha 90.00
_cell_angle_beta 93.045(2)
_cell_angle_gamma 90.00
_cell_formula_units_Z 4
_cell_length_a 10.7102(10)
_cell_length_b 20.4087(19)
_cell_length_c 18.6521(17)
_cell_measurement_temperature 173(2)
_cell_volume 4071.2(7)
_diffrn_ambient_temperature 173(2)
_exptl_crystal_density_diffrn 1.027
_cod_depositor_comments
;
The following automatic conversions were performed:
'_symmetry_cell_setting' value 'Monoclinic' changed to 'monoclinic'
according to '/home/saulius/struct/CIF-dictionaries/cif_core.dic'
dictionary named 'cif_core.dic' version 2.4.1 from 2010-06-29.

Automatic conversion script
Id: cif_fix_enum 1527 2010-12-29 10:47:43Z saulius 
;
_cod_original_sg_symbol_H-M 'P 21/n'
_cod_database_code 4061427

loop_
_symmetry_equiv_pos_as_xyz
'x, y, z'
'-x+1/2, y+1/2, -z+1/2'
'-x, -y, -z'
'x-1/2, -y-1/2, z-1/2'

loop_
_atom_site_label
_atom_site_type_symbol
_atom_site_fract_x
_atom_site_fract_y
_atom_site_fract_z
_atom_site_U_iso_or_equiv
_atom_site_adp_type
_atom_site_occupancy
_atom_site_symmetry_multiplicity
_atom_site_calc_flag
_atom_site_refinement_flags
_atom_site_disorder_assembly
_atom_site_disorder_group
K1 K 0.11107(4) 0.40901(2) 0.30158(3) 0.04365(14) Uani 1 1 d . . .
K2 K 0.24606(4) 0.65250(2) 0.18129(3) 0.04636(14) Uani 1 1 d . . .
C1 C 0.4781(3) 0.27854(18) 0.46839(19) 0.0963(11) Uani 1 1 d . . .
H1A H 0.4845 0.2316 0.4579 0.145 Uiso 1 1 calc R . .
H1B H 0.5139 0.2872 0.5169 0.145 Uiso 1 1 calc R . .
H1C H 0.5241 0.3035 0.4335 0.145 Uiso 1 1 calc R . .
C2 C 0.2234(4) 0.25849(16) 0.53149(16) 0.0940(11) Uani 1 1 d . . .
H2A H 0.1345 0.2700 0.5267 0.141 Uiso 1 1 calc R . .
H2B H 0.2573 0.2705 0.5795 0.141 Uiso 1 1 calc R . .
H2C H 0.2330 0.2112 0.5244 0.141 Uiso 1 1 calc R . .
C3 C 0.3061(3) 0.39218(12) 0.48844(14) 0.0666(7) Uani 1 1 d . . .
H3A H 0.2193 0.4075 0.4869 0.100 Uiso 1 1 calc R . .
H3B H 0.3536 0.4180 0.4549 0.100 Uiso 1 1 calc R . .
H3C H 0.3435 0.3974 0.5372 0.100 Uiso 1 1 calc R . .
Si1 Si 0.30994(6) 0.30373(3) 0.46235(3) 0.04826(17) Uani 1 1 d . . .
C4 C 0.2381(2) 0.28868(10) 0.37337(11) 0.0410(5) Uani 1 1 d . . .
H4A H 0.1547 0.2726 0.3710 0.049 Uiso 1 1 calc R . .
C5 C 0.29365(18) 0.29843(9) 0.30836(11) 0.0372(5) Uani 1 1 d . . .
H5A H 0.3786 0.3120 0.3126 0.045 Uiso 1 1 calc R . .
C6 C 0.24479(19) 0.29147(10) 0.23819(11) 0.0393(5) Uani 1 1 d . . .
H6A H 0.1619 0.2751 0.2324 0.047 Uiso 1 1 calc R . .
Si2 Si 0.32219(6) 0.31032(3) 0.15646(3) 0.04623(17) Uani 1 1 d . . .
C7 C 0.3397(3) 0.23765(13) 0.09708(15) 0.0713(8) Uani 1 1 d . . .
H7A H 0.3920 0.2047 0.1223 0.107 Uiso 1 1 calc R . .
H7B H 0.3792 0.2511 0.0532 0.107 Uiso 1 1 calc R . .
H7C H 0.2571 0.2190 0.0845 0.107 Uiso 1 1 calc R . .
C8 C 0.4794(3) 0.34627(18) 0.17731(17) 0.0930(11) Uani 1 1 d . . .
H8A H 0.5316 0.3146 0.2046 0.140 Uiso 1 1 calc R . .
H8B H 0.4710 0.3862 0.2058 0.140 Uiso 1 1 calc R . .
H8C H 0.5185 0.3570 0.1325 0.140 Uiso 1 1 calc R . .
C9 C 0.2289(4) 0.37048(17) 0.09899(17) 0.0976(11) Uani 1 1 d . . .
H9A H 0.2207 0.4117 0.1253 0.146 Uiso 1 1 calc R . .
H9B H 0.1456 0.3524 0.0870 0.146 Uiso 1 1 calc R . .
H9C H 0.2717 0.3787 0.0547 0.146 Uiso 1 1 calc R . .
C10 C 0.3501(2) 0.56660(12) 0.43220(13) 0.0548(6) Uani 1 1 d . A .
H10A H 0.3031 0.5283 0.4475 0.082 Uiso 1 1 calc R . .
H10B H 0.2953 0.6051 0.4302 0.082 Uiso 1 1 calc R . .
H10C H 0.4209 0.5745 0.4666 0.082 Uiso 1 1 calc R . .
C11 C 0.4907(2) 0.62888(11) 0.31525(13) 0.0517(6) Uani 1 1 d . A .
H11A H 0.5220 0.6240 0.2671 0.078 Uiso 1 1 calc R . .
H11B H 0.5608 0.6376 0.3498 0.078 Uiso 1 1 calc R . .
H11C H 0.4314 0.6654 0.3154 0.078 Uiso 1 1 calc R . .
C12 C 0.5315(2) 0.48535(11) 0.34552(13) 0.0518(6) Uani 1 1 d . A .
H12A H 0.5678 0.4810 0.2986 0.078 Uiso 1 1 calc R . .
H12B H 0.4932 0.4437 0.3585 0.078 Uiso 1 1 calc R . .
H12C H 0.5973 0.4969 0.3818 0.078 Uiso 1 1 calc R . .
Si3 Si 0.40957(5) 0.55106(3) 0.34096(3) 0.03937(15) Uani 1 1 d . . .
C13 C 0.28294(18) 0.52942(10) 0.27660(12) 0.0436(5) Uani 1 1 d . A .
H13A H 0.3028 0.5011 0.2384 0.052 Uiso 1 1 calc R . .
C14 C 0.15965(18) 0.55047(9) 0.27803(12) 0.0402(5) Uani 1 1 d . A .
H14A H 0.1407 0.5737 0.3202 0.048 Uiso 1 1 calc R . .
C15 C 0.05926(18) 0.54329(10) 0.22818(12) 0.0428(5) Uani 1 1 d . A .
H15A H 0.0724 0.5178 0.1866 0.051 Uiso 1 1 calc R . .
Si4 Si -0.09463(5) 0.57865(3) 0.23613(4) 0.04917(18) Uani 1 1 d . . .
C16 C -0.2158(2) 0.53042(14) 0.18353(16) 0.0695(8) Uani 1 1 d . A .
H16A H -0.2144 0.4849 0.2003 0.104 Uiso 1 1 calc R . .
H16B H -0.1983 0.5317 0.1325 0.104 Uiso 1 1 calc R . .
H16C H -0.2985 0.5494 0.1902 0.104 Uiso 1 1 calc R . .
C17 C -0.1364(3) 0.5828(2) 0.33149(18) 0.1032(13) Uani 1 1 d . A .
H17A H -0.1412 0.5383 0.3510 0.155 Uiso 1 1 calc R . .
H17B H -0.2177 0.6044 0.3344 0.155 Uiso 1 1 calc R . .
H17C H -0.0725 0.6077 0.3593 0.155 Uiso 1 1 calc R . .
C18 C -0.1067(3) 0.66481(15) 0.2008(3) 0.1200(16) Uani 1 1 d . A .
H18A H -0.0980 0.6645 0.1487 0.180 Uiso 1 1 calc R . .
H18B H -0.0400 0.6916 0.2238 0.180 Uiso 1 1 calc R . .
H18C H -0.1882 0.6832 0.2113 0.180 Uiso 1 1 calc R . .
C19 C -0.0434(6) 0.4396(5) 0.4661(3) 0.148(4) Uani 0.634(4) 1 d PD A 1
H19A H -0.1168 0.4612 0.4847 0.222 Uiso 0.634(4) 1 calc PR A 1
H19B H 0.0255 0.4710 0.4647 0.222 Uiso 0.634(4) 1 calc PR A 1
H19C H -0.0183 0.4029 0.4975 0.222 Uiso 0.634(4) 1 calc PR A 1
O1 O -0.0730(3) 0.4163(2) 0.39693(18) 0.0822(12) Uani 0.634(4) 1 d PD A 1
C20 C -0.1656(5) 0.3690(3) 0.3940(3) 0.0842(18) Uani 0.634(4) 1 d PD A 1
H20A H -0.2377 0.3847 0.4202 0.101 Uiso 0.634(4) 1 calc PR A 1
H20B H -0.1333 0.3287 0.4180 0.101 Uiso 0.634(4) 1 calc PR A 1
C21 C -0.2094(5) 0.3527(5) 0.3164(4) 0.0731(19) Uani 0.634(4) 1 d PD A 1
H21A H -0.2717 0.3168 0.3157 0.088 Uiso 0.634(4) 1 calc PR A 1
H21B H -0.2487 0.3916 0.2929 0.088 Uiso 0.634(4) 1 calc PR A 1
O2 O -0.1050(3) 0.33357(19) 0.2805(2) 0.0766(10) Uani 0.634(4) 1 d PD A 1
C22 C -0.1428(5) 0.3128(3) 0.2104(3) 0.0836(17) Uani 0.634(4) 1 d PD A 1
H22A H -0.1971 0.2744 0.2131 0.125 Uiso 0.634(4) 1 calc PR A 1
H22B H -0.0688 0.3014 0.1842 0.125 Uiso 0.634(4) 1 calc PR A 1
H22C H -0.1885 0.3483 0.1852 0.125 Uiso 0.634(4) 1 calc PR A 1
C19' C -0.1082(15) 0.3775(7) 0.4454(5) 0.138(6) Uani 0.366(4) 1 d PD A 2
H19D H -0.1299 0.4241 0.4455 0.207 Uiso 0.366(4) 1 calc PR A 2
H19E H -0.0324 0.3703 0.4761 0.207 Uiso 0.366(4) 1 calc PR A 2
H19F H -0.1771 0.3519 0.4636 0.207 Uiso 0.366(4) 1 calc PR A 2
O1' O -0.0870(5) 0.3577(3) 0.3752(3) 0.081(2) Uani 0.366(4) 1 d PD A 2
C20' C -0.1945(9) 0.3418(10) 0.3343(6) 0.0731(19) Uani 0.366(4) 1 d PD A 2
H20C H -0.2487 0.3810 0.3285 0.088 Uiso 0.366(4) 1 calc PR A 2
H20D H -0.2415 0.3075 0.3590 0.088 Uiso 0.366(4) 1 calc PR A 2
C21' C -0.1603(8) 0.3171(4) 0.2609(4) 0.0766(10) Uani 0.366(4) 1 d PD A 2
H21C H -0.1068 0.2777 0.2669 0.092 Uiso 0.366(4) 1 calc PR A 2
H21D H -0.2372 0.3046 0.2325 0.092 Uiso 0.366(4) 1 calc PR A 2
O2' O -0.0976(5) 0.3648(2) 0.2250(3) 0.0733(18) Uani 0.366(4) 1 d PD A 2
C22' C -0.0858(10) 0.3485(6) 0.1519(4) 0.111(4) Uani 0.366(4) 1 d PD A 2
H22D H -0.1681 0.3502 0.1265 0.167 Uiso 0.366(4) 1 calc PR A 2
H22E H -0.0514 0.3042 0.1485 0.167 Uiso 0.366(4) 1 calc PR A 2
H22F H -0.0296 0.3798 0.1302 0.167 Uiso 0.366(4) 1 calc PR A 2
C23 C 0.560(2) 0.6773(11) 0.1093(10) 0.089(4) Uani 0.474(7) 1 d PD A 1
H23A H 0.6389 0.6557 0.0991 0.134 Uiso 0.474(7) 1 calc PR A 1
H23B H 0.5667 0.6959 0.1579 0.134 Uiso 0.474(7) 1 calc PR A 1
H23C H 0.5430 0.7125 0.0744 0.134 Uiso 0.474(7) 1 calc PR A 1
O3 O 0.462(2) 0.6315(10) 0.1045(8) 0.069(3) Uani 0.474(7) 1 d PD A 1
C24 C 0.4492(6) 0.5991(4) 0.0393(4) 0.085(3) Uani 0.474(7) 1 d PDU A 1
H24A H 0.5277 0.5757 0.0303 0.102 Uiso 0.474(7) 1 calc PR A 1
H24B H 0.4341 0.6316 0.0004 0.102 Uiso 0.474(7) 1 calc PR A 1
C25 C 0.3418(12) 0.5505(9) 0.0378(12) 0.085(2) Uani 0.474(7) 1 d PD A 1
H25A H 0.3233 0.5364 -0.0124 0.101 Uiso 0.474(7) 1 calc PR A 1
H25B H 0.3687 0.5113 0.0658 0.101 Uiso 0.474(7) 1 calc PR A 1
O4 O 0.2334(10) 0.5743(6) 0.0649(6) 0.0702(18) Uani 0.474(7) 1 d PD A 1
C26 C 0.1264(18) 0.565(2) 0.0188(18) 0.106(2) Uani 0.474(7) 1 d PD A 1
H26A H 0.1321 0.5933 -0.0236 0.159 Uiso 0.474(7) 1 calc PR A 1
H26B H 0.0517 0.5771 0.0440 0.159 Uiso 0.474(7) 1 calc PR A 1
H26C H 0.1209 0.5194 0.0038 0.159 Uiso 0.474(7) 1 calc PR A 1
C23' C 0.5446(19) 0.6627(9) 0.0817(8) 0.089(4) Uani 0.526(7) 1 d PD A 2
H23D H 0.6254 0.6407 0.0779 0.134 Uiso 0.526(7) 1 calc PR A 2
H23E H 0.5569 0.7038 0.1082 0.134 Uiso 0.526(7) 1 calc PR A 2
H23F H 0.5078 0.6719 0.0336 0.134 Uiso 0.526(7) 1 calc PR A 2
O3' O 0.4644(18) 0.6221(9) 0.1182(7) 0.069(3) Uani 0.526(7) 1 d PD A 2
C24' C 0.4476(6) 0.5588(3) 0.0883(4) 0.085(2) Uani 0.526(7) 1 d PDU A 2
H24C H 0.4260 0.5274 0.1261 0.102 Uiso 0.526(7) 1 calc PR A 2
H24D H 0.5261 0.5440 0.0676 0.102 Uiso 0.526(7) 1 calc PR A 2
C25' C 0.3418(11) 0.5615(8) 0.0292(10) 0.085(2) Uani 0.526(7) 1 d PD A 2
H25C H 0.3753 0.5838 -0.0128 0.101 Uiso 0.526(7) 1 calc PR A 2
H25D H 0.3230 0.5158 0.0144 0.101 Uiso 0.526(7) 1 calc PR A 2
O4' O 0.2295(9) 0.5912(6) 0.0429(5) 0.0702(18) Uani 0.526(7) 1 d PD A 2
C26' C 0.1189(17) 0.5582(18) 0.0191(16) 0.106(2) Uani 0.526(7) 1 d PD A 2
H26D H 0.1181 0.5523 -0.0330 0.159 Uiso 0.526(7) 1 calc PR A 2
H26E H 0.0461 0.5842 0.0314 0.159 Uiso 0.526(7) 1 calc PR A 2
H26F H 0.1159 0.5153 0.0425 0.159 Uiso 0.526(7) 1 calc PR A 2

loop_
_atom_site_aniso_label
_atom_site_aniso_U_11
_atom_site_aniso_U_22
_atom_site_aniso_U_33
_atom_site_aniso_U_23
_atom_site_aniso_U_13
_atom_site_aniso_U_12
K1 0.0430(3) 0.0319(2) 0.0566(3) 0.0009(2) 0.0080(2) 0.00051(19)
K2 0.0541(3) 0.0327(2) 0.0533(3) 0.0002(2) 0.0125(2) -0.0028(2)
C1 0.083(2) 0.109(3) 0.092(2) -0.031(2) -0.0376(18) 0.0320(19)
C2 0.149(3) 0.083(2) 0.0502(18) 0.0152(16) 0.0018(18) -0.036(2)
C3 0.095(2) 0.0521(15) 0.0529(16) -0.0073(13) 0.0058(14) -0.0036(14)
Si1 0.0647(4) 0.0395(3) 0.0400(4) 0.0017(3) -0.0025(3) -0.0010(3)
C4 0.0445(11) 0.0359(11) 0.0426(12) 0.0014(9) 0.0023(9) 0.0000(9)
C5 0.0383(10) 0.0279(10) 0.0455(13) -0.0006(9) 0.0023(9) 0.0007(8)
C6 0.0406(11) 0.0360(11) 0.0413(12) -0.0020(9) 0.0017(9) -0.0022(9)
Si2 0.0595(4) 0.0384(3) 0.0415(4) -0.0017(3) 0.0097(3) -0.0038(3)
C7 0.102(2) 0.0539(16) 0.0611(17) -0.0116(13) 0.0303(15) -0.0058(15)
C8 0.085(2) 0.125(3) 0.071(2) -0.0155(19) 0.0276(16) -0.051(2)
C9 0.145(3) 0.083(2) 0.066(2) 0.0227(18) 0.018(2) 0.033(2)
C10 0.0606(14) 0.0458(13) 0.0591(15) -0.0009(12) 0.0150(12) 0.0010(11)
C11 0.0477(12) 0.0473(13) 0.0593(15) 0.0072(11) -0.0042(11) -0.0113(10)
C12 0.0468(12) 0.0484(13) 0.0604(15) 0.0022(12) 0.0041(11) 0.0086(10)
Si3 0.0356(3) 0.0344(3) 0.0485(4) 0.0031(3) 0.0063(2) 0.0000(2)
C13 0.0397(11) 0.0345(11) 0.0572(14) -0.0023(10) 0.0081(10) -0.0016(9)
C14 0.0414(11) 0.0293(10) 0.0508(13) 0.0015(9) 0.0089(10) -0.0035(8)
C15 0.0393(11) 0.0360(11) 0.0535(14) -0.0012(10) 0.0063(10) -0.0023(9)
Si4 0.0352(3) 0.0461(4) 0.0662(5) -0.0043(3) 0.0028(3) 0.0007(3)
C16 0.0499(14) 0.0757(19) 0.082(2) -0.0110(16) -0.0079(13) -0.0020(13)
C17 0.0516(16) 0.173(4) 0.086(2) -0.042(2) 0.0109(15) 0.011(2)
C18 0.072(2) 0.0552(19) 0.233(5) 0.025(2) 0.009(3) 0.0163(16)
C19 0.084(4) 0.270(12) 0.092(5) -0.069(6) 0.021(3) -0.003(5)
O1 0.071(2) 0.104(3) 0.074(2) -0.022(2) 0.0269(17) -0.0070(19)
C20 0.067(3) 0.087(4) 0.102(5) 0.008(4) 0.040(3) 0.004(3)
C21 0.0427(19) 0.083(4) 0.094(4) 0.015(3) 0.010(2) 0.001(2)
O2 0.0453(19) 0.091(2) 0.093(3) -0.030(2) -0.0010(17) -0.0059(17)
C22 0.066(3) 0.096(4) 0.087(4) -0.035(3) -0.006(3) 0.001(3)
C19' 0.206(17) 0.117(10) 0.100(10) 0.019(10) 0.090(11) 0.009(11)
O1' 0.067(4) 0.081(5) 0.100(5) 0.030(4) 0.044(3) 0.021(3)
C20' 0.0427(19) 0.083(4) 0.094(4) 0.015(3) 0.010(2) 0.001(2)
C21' 0.0453(19) 0.091(2) 0.093(3) -0.030(2) -0.0010(17) -0.0059(17)
O2' 0.061(3) 0.056(3) 0.100(5) 0.014(3) -0.021(3) -0.013(2)
C22' 0.111(8) 0.143(10) 0.075(7) -0.027(7) -0.042(6) 0.001(7)
C23 0.061(5) 0.098(8) 0.111(11) 0.024(7) 0.025(7) 0.005(4)
O3 0.0694(12) 0.074(4) 0.065(4) 0.000(4) 0.024(3) 0.003(3)
C24 0.096(5) 0.092(6) 0.070(5) -0.015(4) 0.019(4) 0.031(4)
C25 0.112(3) 0.059(5) 0.083(4) -0.022(4) 0.017(2) 0.009(3)
O4 0.0839(15) 0.070(5) 0.057(5) -0.013(3) 0.008(3) -0.008(3)
C26 0.119(3) 0.111(7) 0.086(3) -0.031(3) -0.009(3) -0.027(3)
C23' 0.061(5) 0.098(8) 0.111(11) 0.024(7) 0.025(7) 0.005(4)
O3' 0.0694(12) 0.074(4) 0.065(4) 0.000(4) 0.024(3) 0.003(3)
C24' 0.085(4) 0.078(4) 0.095(5) -0.008(4) 0.026(4) 0.025(3)
C25' 0.112(3) 0.059(5) 0.083(4) -0.022(4) 0.017(2) 0.009(3)
O4' 0.0839(15) 0.070(5) 0.057(5) -0.013(3) 0.008(3) -0.008(3)
C26' 0.119(3) 0.111(7) 0.086(3) -0.031(3) -0.009(3) -0.027(3)

loop_
_geom_bond_atom_site_label_1
_geom_bond_atom_site_label_2
_geom_bond_distance
_geom_bond_site_symmetry_2
_geom_bond_publ_flag
K1 O1 2.729(3) . ?
K1 O2' 2.740(5) . ?
K1 O2 2.790(3) . ?
K1 O1' 2.791(6) . ?
K1 C14 2.970(2) . ?
K1 C15 3.100(2) . ?
K1 C13 3.120(2) . ?
K2 O4 2.692(14) . ?
K2 O3' 2.744(18) . ?
K2 O3 2.821(19) . ?
K2 O4' 2.866(12) . ?
K2 C14 2.937(2) . ?
K2 C4 2.968(2) 2 ?
K2 C5 3.016(2) 2 ?
K2 C13 3.091(2) . ?
K2 C15 3.150(2) . ?
K2 C6 3.208(2) 2 ?
C1 Si1 1.871(3) . ?
C1 H1A 0.9800 . ?
C1 H1B 0.9800 . ?
C1 H1C 0.9800 . ?
C2 Si1 1.871(3) . ?
C2 H2A 0.9800 . ?
C2 H2B 0.9800 . ?
C2 H2C 0.9800 . ?
C3 Si1 1.871(3) . ?
C3 H3A 0.9800 . ?
C3 H3B 0.9800 . ?
C3 H3C 0.9800 . ?
Si1 C4 1.818(2) . ?
C4 C5 1.393(3) . ?
C4 K2 2.968(2) 2_545 ?
C4 H4A 0.9500 . ?
C5 C6 1.391(3) . ?
C5 K2 3.016(2) 2_545 ?
C5 H5A 0.9500 . ?
C6 Si2 1.815(2) . ?
C6 K2 3.209(2) 2_545 ?
C6 H6A 0.9500 . ?
Si2 C8 1.859(3) . ?
Si2 C7 1.866(3) . ?
Si2 C9 1.882(3) . ?
C7 H7A 0.9800 . ?
C7 H7B 0.9800 . ?
C7 H7C 0.9800 . ?
C8 H8A 0.9800 . ?
C8 H8B 0.9800 . ?
C8 H8C 0.9800 . ?
C9 H9A 0.9800 . ?
C9 H9B 0.9800 . ?
C9 H9C 0.9800 . ?
C10 Si3 1.875(2) . ?
C10 H10A 0.9800 . ?
C10 H10B 0.9800 . ?
C10 H10C 0.9800 . ?
C11 Si3 1.884(2) . ?
C11 H11A 0.9800 . ?
C11 H11B 0.9800 . ?
C11 H11C 0.9800 . ?
C12 Si3 1.871(2) . ?
C12 H12A 0.9800 . ?
C12 H12B 0.9800 . ?
C12 H12C 0.9800 . ?
Si3 C13 1.817(2) . ?
C13 C14 1.390(3) . ?
C13 H13A 0.9500 . ?
C14 C15 1.391(3) . ?
C14 H14A 0.9500 . ?
C15 Si4 1.812(2) . ?
C15 H15A 0.9500 . ?
Si4 C17 1.859(3) . ?
Si4 C16 1.866(3) . ?
Si4 C18 1.880(3) . ?
C16 H16A 0.9800 . ?
C16 H16B 0.9800 . ?
C16 H16C 0.9800 . ?
C17 H17A 0.9800 . ?
C17 H17B 0.9800 . ?
C17 H17C 0.9800 . ?
C18 H18A 0.9800 . ?
C18 H18B 0.9800 . ?
C18 H18C 0.9800 . ?
C19 O1 1.396(5) . ?
C19 H19A 0.9800 . ?
C19 H19B 0.9800 . ?
C19 H19C 0.9800 . ?
O1 C20 1.383(5) . ?
C20 C21 1.533(9) . ?
C20 H20A 0.9900 . ?
C20 H20B 0.9900 . ?
C21 O2 1.389(6) . ?
C21 H21A 0.9900 . ?
C21 H21B 0.9900 . ?
O2 C22 1.413(5) . ?
C22 H22A 0.9800 . ?
C22 H22B 0.9800 . ?
C22 H22C 0.9800 . ?
C19' O1' 1.400(7) . ?
C19' H19D 0.9800 . ?
C19' H19E 0.9800 . ?
C19' H19F 0.9800 . ?
O1' C20' 1.385(8) . ?
C20' C21' 1.521(13) . ?
C20' H20C 0.9900 . ?
C20' H20D 0.9900 . ?
C21' O2' 1.376(7) . ?
C21' H21C 0.9900 . ?
C21' H21D 0.9900 . ?
O2' C22' 1.416(7) . ?
C22' H22D 0.9800 . ?
C22' H22E 0.9800 . ?
C22' H22F 0.9800 . ?
C23 O3 1.403(8) . ?
C23 H23A 0.9800 . ?
C23 H23B 0.9800 . ?
C23 H23C 0.9800 . ?
O3 C24 1.385(8) . ?
C24 C25 1.519(13) . ?
C24 H24A 0.9900 . ?
C24 H24B 0.9900 . ?
C25 O4 1.378(8) . ?
C25 H25A 0.9900 . ?
C25 H25B 0.9900 . ?
O4 C26 1.408(9) . ?
C26 H26A 0.9800 . ?
C26 H26B 0.9800 . ?
C26 H26C 0.9800 . ?
C23' O3' 1.396(11) . ?
C23' H23D 0.9800 . ?
C23' H23E 0.9800 . ?
C23' H23F 0.9800 . ?
O3' C24' 1.414(13) . ?
C24' C25' 1.539(15) . ?
C24' H24C 0.9900 . ?
C24' H24D 0.9900 . ?
C25' O4' 1.383(9) . ?
C25' H25C 0.9900 . ?
C25' H25D 0.9900 . ?
O4' C26' 1.412(14) . ?
C26' H26D 0.9800 . ?
C26' H26E 0.9800 . ?
C26' H26F 0.9800 . ?
